data_1562114
loop_
_publ_author_name
'Yu, Yue-Ming'
'Niu, Yuan-Yuan'
'Wang, Ling-Yang'
'Li, Yan-Tuan'
'Wu, Zhi-Yong'
'Yan, Cui-Wei'

_publ_section_title
;
 Supramolecular self-assembly and perfected in vitro/vivo property of
 5-fluorouracil and ferulic acid on the strength of double optimized
 strategy: the first 5-fluorouracial-phenolic acid nutraceutical cocrystal
 with synergistic antitumor efficacy
;
_journal_issue 8
_journal_name_full 'The Analyst'
_journal_page_first 2506
_journal_page_last 2519
_journal_paper_doi 10.1039/D1AN00171J
_journal_volume 146
_journal_year 2021
_chemical_formula_moiety 'C4 H3 F N2 O2, C10 H10 O4, H2 O'
_chemical_formula_sum 'C14 H15 F N2 O7'
_chemical_formula_weight 342.28
_chemical_melting_point 502.45
_chemical_name_common '5-Fluorouracil Ferulic Acid Hydrate'
_chemical_name_systematic '5-Fluoropyrimidine-2,4(1H,3H)-dione 3-(4-Hydroxy-3-methoxyphenyl)acrylic acid Hydrate'
_space_group_crystal_system monoclinic
_space_group_IT_number 14
_space_group_name_Hall '-P 2yn'
_space_group_name_H-M_alt 'P 1 21/n 1'
_atom_sites_solution_hydrogens difmap
_audit_creation_method SHELXL-2016/4
_audit_update_record
;
2020-09-25 deposited with the CCDC.	2021-03-31 downloaded from the CCDC.
;
_cell_angle_alpha 90
_cell_angle_beta 94.502(2)
_cell_angle_gamma 90
_cell_formula_units_Z 4
_cell_length_a 7.6479(4)
_cell_length_b 6.3464(3)
_cell_length_c 30.7977(16)
_cell_measurement_reflns_used 7723
_cell_measurement_temperature 296(2)
_cell_measurement_theta_max 26.63
_cell_measurement_theta_min 3.28
_cell_volume 1490.20(13)
_computing_structure_refinement 'SHELXL-2016/4 (Sheldrick, 2016)'
_diffrn_ambient_temperature 296(2)
_diffrn_measured_fraction_theta_full 0.998
_diffrn_measured_fraction_theta_max 0.998
_diffrn_measurement_device_type bruker
_diffrn_radiation_type MoK\a
_diffrn_radiation_wavelength 0.71073
_diffrn_reflns_av_R_equivalents 0.0415
_diffrn_reflns_av_unetI/netI 0.0327
_diffrn_reflns_Laue_measured_fraction_full 0.998
_diffrn_reflns_Laue_measured_fraction_max 0.998
_diffrn_reflns_limit_h_max 9
_diffrn_reflns_limit_h_min -9
_diffrn_reflns_limit_k_max 8
_diffrn_reflns_limit_k_min -8
_diffrn_reflns_limit_l_max 40
_diffrn_reflns_limit_l_min -40
_diffrn_reflns_number 22470
_diffrn_reflns_point_group_measured_fraction_full 0.998
_diffrn_reflns_point_group_measured_fraction_max 0.998
_diffrn_reflns_theta_full 25.242
_diffrn_reflns_theta_max 27.497
_diffrn_reflns_theta_min 3.204
_exptl_absorpt_coefficient_mu 0.131
_exptl_crystal_colour colourless
_exptl_crystal_density_diffrn 1.526
_exptl_crystal_description block
_exptl_crystal_F_000 712
_exptl_crystal_recrystallization_method 'Re-crystallisation from solvent: Ethanol/water/acetonitrile'
_exptl_crystal_size_max 0.425
_exptl_crystal_size_mid 0.176
_exptl_crystal_size_min 0.080
_refine_diff_density_max 0.185
_refine_diff_density_min -0.287
_refine_diff_density_rms 0.051
_refine_ls_extinction_method none
_refine_ls_goodness_of_fit_ref 1.036
_refine_ls_hydrogen_treatment refall
_refine_ls_matrix_type full
_refine_ls_number_parameters 277
_refine_ls_number_reflns 3411
_refine_ls_number_restraints 0
_refine_ls_restrained_S_all 1.036
_refine_ls_R_factor_all 0.0784
_refine_ls_R_factor_gt 0.0451
_refine_ls_shift/su_max 0.000
_refine_ls_shift/su_mean 0.000
_refine_ls_structure_factor_coef Fsqd
_refine_ls_weighting_details 'w=1/[\s^2^(Fo^2^)+(0.0532P)^2^+0.3601P] where P=(Fo^2^+2Fc^2^)/3'
_refine_ls_weighting_scheme calc
_refine_ls_wR_factor_gt 0.0994
_refine_ls_wR_factor_ref 0.1123
_reflns_Friedel_coverage 0.000
_reflns_number_gt 2360
_reflns_number_total 3411
_reflns_threshold_expression 'I > 2\s(I)'
_cod_data_source_file d1an00171j2.cif
_cod_data_source_block shelx
_cod_original_sg_symbol_H-M 'P 21/n'
_cod_database_code 1562114
_shelx_shelxl_version_number 2016/4
_shelx_space_group_comment
;
The symmetry employed for this shelxl refinement is uniquely defined
by the following loop, which should always be used as a source of
symmetry information in preference to the above space-group names.
They are only intended as comments.
;
_shelx_estimated_absorpt_t_min 0.946
_shelx_estimated_absorpt_t_max 0.990

loop_
_space_group_symop_operation_xyz
'x, y, z'
'-x+1/2, y+1/2, -z+1/2'
'-x, -y, -z'
'x-1/2, -y-1/2, z-1/2'

loop_
_atom_site_label
_atom_site_type_symbol
_atom_site_fract_x
_atom_site_fract_y
_atom_site_fract_z
_atom_site_U_iso_or_equiv
_atom_site_adp_type
_atom_site_occupancy
_atom_site_site_symmetry_order
_atom_site_calc_flag
_atom_site_refinement_flags_posn
_atom_site_refinement_flags_adp
_atom_site_refinement_flags_occupancy
_atom_site_disorder_assembly
_atom_site_disorder_group
F1 F 0.42435(15) 0.81302(17) 0.14105(4) 0.0547(3) Uani 1 1 d . . . . .
O1 O 0.70676(18) 0.06917(19) 0.10717(4) 0.0471(3) Uani 1 1 d . . . . .
O2 O 0.54029(17) 0.5421(2) 0.20623(4) 0.0492(4) Uani 1 1 d . . . . .
N1 N 0.61745(18) 0.3043(2) 0.15602(4) 0.0355(3) Uani 1 1 d . . . . .
N2 N 0.59295(19) 0.3813(2) 0.08275(5) 0.0357(3) Uani 1 1 d . . . . .
C1 C 0.6428(2) 0.2423(3) 0.11442(5) 0.0326(4) Uani 1 1 d . . . . .
C2 C 0.5192(2) 0.5730(3) 0.09080(6) 0.0372(4) Uani 1 1 d . . . . .
C3 C 0.4984(2) 0.6285(3) 0.13165(6) 0.0358(4) Uani 1 1 d . . . . .
C4 C 0.5512(2) 0.4956(3) 0.16802(5) 0.0346(4) Uani 1 1 d . . . . .
O3 O 0.1742(2) 0.2884(2) 0.50093(4) 0.0574(4) Uani 1 1 d . . . . .
O4 O 0.2624(2) 0.5906(2) 0.53178(4) 0.0523(4) Uani 1 1 d . . . . .
O5 O 0.40586(17) 0.7748(2) 0.29407(4) 0.0463(3) Uani 1 1 d . . . . .
O6 O 0.55624(18) 1.1509(2) 0.30412(5) 0.0471(3) Uani 1 1 d . . . . .
C5 C 0.2323(2) 0.4658(3) 0.49787(5) 0.0391(4) Uani 1 1 d . . . . .
C6 C 0.2740(3) 0.5572(3) 0.45640(6) 0.0416(4) Uani 1 1 d . . . . .
C7 C 0.3380(2) 0.7480(3) 0.45226(6) 0.0386(4) Uani 1 1 d . . . . .
C8 C 0.3883(2) 0.8501(3) 0.41263(5) 0.0337(4) Uani 1 1 d . . . . .
C9 C 0.3653(2) 0.7535(3) 0.37168(5) 0.0338(4) Uani 1 1 d . . . . .
C10 C 0.4187(2) 0.8526(3) 0.33542(5) 0.0327(4) Uani 1 1 d . . . . .
C11 C 0.4979(2) 1.0523(3) 0.33925(5) 0.0337(4) Uani 1 1 d . . . . .
C12 C 0.5175(2) 1.1499(3) 0.37913(6) 0.0388(4) Uani 1 1 d . . . . .
C13 C 0.4631(2) 1.0492(3) 0.41546(6) 0.0386(4) Uani 1 1 d . . . . .
C14 C 0.2979(3) 0.5957(3) 0.28538(7) 0.0479(5) Uani 1 1 d . . . . .
O7 O 0.6705(3) 0.9922(3) 0.22531(5) 0.0541(4) Uani 1 1 d . . . . .
H1 H 0.649(3) 0.209(3) 0.1760(7) 0.056(6) Uiso 1 1 d . . . . .
H2 H 0.481(2) 0.662(3) 0.0672(6) 0.045(5) Uiso 1 1 d . . . . .
H2A H 0.609(2) 0.349(3) 0.0558(7) 0.051(6) Uiso 1 1 d . . . . .
H4 H 0.235(3) 0.527(4) 0.5559(9) 0.078(8) Uiso 1 1 d . . . . .
H6 H 0.258(2) 0.462(3) 0.4325(7) 0.052(6) Uiso 1 1 d . . . . .
H6A H 0.556(3) 1.071(4) 0.2843(8) 0.071(8) Uiso 1 1 d . . . . .
H7 H 0.354(2) 0.826(3) 0.4773(7) 0.052(6) Uiso 1 1 d . . . . .
H7A H 0.642(4) 0.870(5) 0.2179(10) 0.101(11) Uiso 1 1 d . . . . .
H7B H 0.780(4) 0.998(5) 0.2321(10) 0.102(11) Uiso 1 1 d . . . . .
H9 H 0.318(2) 0.616(3) 0.3695(5) 0.033(4) Uiso 1 1 d . . . . .
H12 H 0.567(2) 1.281(3) 0.3804(6) 0.036(5) Uiso 1 1 d . . . . .
H13 H 0.480(2) 1.113(3) 0.4425(6) 0.039(5) Uiso 1 1 d . . . . .
H14A H 0.302(3) 0.567(3) 0.2543(7) 0.058(6) Uiso 1 1 d . . . . .
H14B H 0.351(3) 0.473(4) 0.3010(7) 0.067(7) Uiso 1 1 d . . . . .
H14C H 0.181(3) 0.621(3) 0.2953(7) 0.064(6) Uiso 1 1 d . . . . .

loop_
_atom_site_aniso_label
_atom_site_aniso_U_11
_atom_site_aniso_U_22
_atom_site_aniso_U_33
_atom_site_aniso_U_23
_atom_site_aniso_U_13
_atom_site_aniso_U_12
F1 0.0660(7) 0.0411(6) 0.0580(7) -0.0059(5) 0.0107(6) 0.0158(5)
O1 0.0692(9) 0.0382(7) 0.0345(7) -0.0003(5) 0.0079(6) 0.0146(6)
O2 0.0587(8) 0.0602(9) 0.0296(6) -0.0078(6) 0.0093(6) 0.0089(7)
N1 0.0426(8) 0.0370(8) 0.0272(7) 0.0024(6) 0.0046(6) 0.0038(7)
N2 0.0472(8) 0.0362(8) 0.0240(7) -0.0017(6) 0.0047(6) 0.0026(7)
C1 0.0366(8) 0.0320(9) 0.0296(8) -0.0008(7) 0.0042(7) -0.0019(7)
C2 0.0430(9) 0.0340(9) 0.0345(9) 0.0041(8) 0.0018(7) 0.0028(8)
C3 0.0366(9) 0.0301(9) 0.0411(10) -0.0039(7) 0.0053(7) 0.0034(7)
C4 0.0326(8) 0.0394(9) 0.0324(9) -0.0044(7) 0.0062(7) -0.0013(8)
O3 0.0916(11) 0.0473(8) 0.0339(7) -0.0018(6) 0.0092(7) -0.0241(8)
O4 0.0833(10) 0.0452(8) 0.0287(7) -0.0008(6) 0.0060(6) -0.0169(7)
O5 0.0644(8) 0.0447(7) 0.0309(6) -0.0065(5) 0.0106(6) -0.0177(6)
O6 0.0627(9) 0.0400(8) 0.0400(7) 0.0026(6) 0.0135(6) -0.0123(6)
C5 0.0446(10) 0.0424(11) 0.0306(9) 0.0017(8) 0.0041(7) -0.0037(8)
C6 0.0522(11) 0.0421(11) 0.0309(9) -0.0019(8) 0.0049(8) -0.0048(9)
C7 0.0427(10) 0.0444(11) 0.0284(9) -0.0018(8) 0.0008(7) -0.0013(8)
C8 0.0343(8) 0.0355(9) 0.0311(8) 0.0012(7) 0.0015(7) -0.0005(7)
C9 0.0380(9) 0.0302(9) 0.0333(9) 0.0016(7) 0.0035(7) -0.0053(8)
C10 0.0345(8) 0.0332(9) 0.0303(8) -0.0027(7) 0.0022(7) -0.0002(7)
C11 0.0332(9) 0.0336(9) 0.0344(8) 0.0039(7) 0.0041(7) -0.0010(7)
C12 0.0428(10) 0.0293(9) 0.0436(10) -0.0018(8) -0.0005(8) -0.0072(8)
C13 0.0437(10) 0.0397(10) 0.0317(9) -0.0048(8) -0.0018(7) -0.0039(8)
C14 0.0582(13) 0.0448(12) 0.0419(11) -0.0148(9) 0.0116(10) -0.0136(10)
O7 0.0713(11) 0.0473(9) 0.0424(8) -0.0036(7) -0.0037(7) 0.0116(8)

loop_
_atom_type_symbol
_atom_type_description
_atom_type_scat_dispersion_real
_atom_type_scat_dispersion_imag
_atom_type_scat_source
C C 0.0033 0.0016 'International Tables Vol C Tables 4.2.6.8 and 6.1.1.4'
H H 0.0000 0.0000 'International Tables Vol C Tables 4.2.6.8 and 6.1.1.4'
N N 0.0061 0.0033 'International Tables Vol C Tables 4.2.6.8 and 6.1.1.4'
O O 0.0106 0.0060 'International Tables Vol C Tables 4.2.6.8 and 6.1.1.4'
F F 0.0171 0.0103 'International Tables Vol C Tables 4.2.6.8 and 6.1.1.4'

loop_
_geom_angle_atom_site_label_1
_geom_angle_atom_site_label_2
_geom_angle_atom_site_label_3
_geom_angle
_geom_angle_site_symmetry_1
_geom_angle_site_symmetry_3
_geom_angle_publ_flag
C1 N1 C4 125.94(15) . . ?
C1 N1 H1 113.8(14) . . ?
C4 N1 H1 120.3(14) . . ?
C1 N2 C2 123.14(15) . . ?
C1 N2 H2A 118.8(13) . . ?
C2 N2 H2A 118.1(13) . . ?
O1 C1 N2 123.17(15) . . ?
O1 C1 N1 120.95(15) . . ?
N2 C1 N1 115.88(15) . . ?
C3 C2 N2 119.19(16) . . ?
C3 C2 H2 121.2(11) . . ?
N2 C2 H2 119.6(11) . . ?
C2 C3 F1 121.29(16) . . ?
C2 C3 C4 122.47(16) . . ?
F1 C3 C4 116.24(14) . . ?
O2 C4 N1 121.68(16) . . ?
O2 C4 C3 125.02(16) . . ?
N1 C4 C3 113.30(14) . . ?
C5 O4 H4 110.8(16) . . ?
C10 O5 C14 117.72(14) . . ?
C11 O6 H6A 109.6(18) . . ?
O3 C5 O4 122.50(15) . . ?
O3 C5 C6 122.77(16) . . ?
O4 C5 C6 114.73(16) . . ?
C7 C6 C5 123.95(17) . . ?
C7 C6 H6 122.2(12) . . ?
C5 C6 H6 113.7(12) . . ?
C6 C7 C8 127.86(17) . . ?
C6 C7 H7 116.1(13) . . ?
C8 C7 H7 116.0(13) . . ?
C13 C8 C9 118.52(15) . . ?
C13 C8 C7 119.08(15) . . ?
C9 C8 C7 122.40(16) . . ?
C10 C9 C8 120.53(16) . . ?
C10 C9 H9 120.1(10) . . ?
C8 C9 H9 119.3(10) . . ?
O5 C10 C9 126.22(15) . . ?
O5 C10 C11 113.84(14) . . ?
C9 C10 C11 119.93(15) . . ?
O6 C11 C12 119.06(15) . . ?
O6 C11 C10 121.08(15) . . ?
C12 C11 C10 119.86(15) . . ?
C11 C12 C13 119.81(16) . . ?
C11 C12 H12 117.6(11) . . ?
C13 C12 H12 122.6(11) . . ?
C12 C13 C8 121.32(16) . . ?
C12 C13 H13 119.8(11) . . ?
C8 C13 H13 118.9(11) . . ?
O5 C14 H14A 106.0(12) . . ?
O5 C14 H14B 109.3(13) . . ?
H14A C14 H14B 106.6(18) . . ?
O5 C14 H14C 109.9(13) . . ?
H14A C14 H14C 115.6(17) . . ?
H14B C14 H14C 109.3(18) . . ?
H7A O7 H7B 110(3) . . ?

loop_
_geom_bond_atom_site_label_1
_geom_bond_atom_site_label_2
_geom_bond_distance
_geom_bond_site_symmetry_2
_geom_bond_publ_flag
F1 C3 1.3424(19) . ?
O1 C1 1.2300(19) . ?
O2 C4 1.2222(19) . ?
N1 C1 1.369(2) . ?
N1 C4 1.377(2) . ?
N1 H1 0.88(2) . ?
N2 C1 1.348(2) . ?
N2 C2 1.372(2) . ?
N2 H2A 0.87(2) . ?
C2 C3 1.328(2) . ?
C2 H2 0.94(2) . ?
C3 C4 1.434(2) . ?
O3 C5 1.217(2) . ?
O4 C5 1.316(2) . ?
O4 H4 0.88(3) . ?
O5 C10 1.3620(19) . ?
O5 C14 1.418(2) . ?
O6 C11 1.356(2) . ?
O6 H6A 0.79(2) . ?
C5 C6 1.460(2) . ?
C6 C7 1.316(3) . ?
C6 H6 0.95(2) . ?
C7 C8 1.460(2) . ?
C7 H7 0.92(2) . ?
C8 C13 1.387(2) . ?
C8 C9 1.401(2) . ?
C9 C10 1.372(2) . ?
C9 H9 0.945(18) . ?
C10 C11 1.406(2) . ?
C11 C12 1.374(2) . ?
C12 C13 1.381(3) . ?
C12 H12 0.912(18) . ?
C13 H13 0.926(19) . ?
C14 H14A 0.98(2) . ?
C14 H14B 0.99(2) . ?
C14 H14C 0.98(2) . ?
O7 H7A 0.83(3) . ?
O7 H7B 0.85(3) . ?

loop_
_geom_torsion_atom_site_label_1
_geom_torsion_atom_site_label_2
_geom_torsion_atom_site_label_3
_geom_torsion_atom_site_label_4
_geom_torsion
_geom_torsion_site_symmetry_1
_geom_torsion_site_symmetry_2
_geom_torsion_site_symmetry_3
_geom_torsion_site_symmetry_4
_geom_torsion_publ_flag
C2 N2 C1 O1 179.01(16) . . . . ?
C2 N2 C1 N1 -0.7(2) . . . . ?
C4 N1 C1 O1 178.30(15) . . . . ?
C4 N1 C1 N2 -1.9(2) . . . . ?
C1 N2 C2 C3 1.5(3) . . . . ?
N2 C2 C3 F1 -178.92(15) . . . . ?
N2 C2 C3 C4 0.4(3) . . . . ?
C1 N1 C4 O2 -176.61(16) . . . . ?
C1 N1 C4 C3 3.5(2) . . . . ?
C2 C3 C4 O2 177.48(17) . . . . ?
F1 C3 C4 O2 -3.2(3) . . . . ?
C2 C3 C4 N1 -2.6(2) . . . . ?
F1 C3 C4 N1 176.70(14) . . . . ?
O3 C5 C6 C7 -179.55(19) . . . . ?
O4 C5 C6 C7 0.5(3) . . . . ?
C5 C6 C7 C8 178.05(17) . . . . ?
C6 C7 C8 C13 -176.33(19) . . . . ?
C6 C7 C8 C9 3.0(3) . . . . ?
C13 C8 C9 C10 1.1(3) . . . . ?
C7 C8 C9 C10 -178.23(15) . . . . ?
C14 O5 C10 C9 13.4(3) . . . . ?
C14 O5 C10 C11 -167.78(16) . . . . ?
C8 C9 C10 O5 179.11(16) . . . . ?
C8 C9 C10 C11 0.3(2) . . . . ?
O5 C10 C11 O6 -0.8(2) . . . . ?
C9 C10 C11 O6 178.14(15) . . . . ?
O5 C10 C11 C12 179.35(15) . . . . ?
C9 C10 C11 C12 -1.7(2) . . . . ?
O6 C11 C12 C13 -178.25(16) . . . . ?
C10 C11 C12 C13 1.6(3) . . . . ?
C11 C12 C13 C8 -0.1(3) . . . . ?
C9 C8 C13 C12 -1.3(3) . . . . ?
C7 C8 C13 C12 178.14(16) . . . . ?
